data_7248429
loop_
_publ_author_name
'Antoniou, Ioakeim M.'
'Ioannou, Natalia'
'Panagiotou, Nikos'
'Georgiades, Savvas N.'

_publ_section_title
;
 LED-induced Ru-photoredox Pd-catalyzed C--H arylation of
 (6-phenylpyridin-2-yl)pyrimidines and heteroaryl counterparts
;
_journal_issue 17
_journal_name_full 'RSC Advances'
_journal_page_first 12179
_journal_page_last 12191
_journal_paper_doi 10.1039/D4RA02173H
_journal_volume 14
_journal_year 2024
_chemical_formula_moiety '2(C38 H32 N4 O4), C4 H8 O2, H2 O'
_chemical_formula_sum 'C80 H74 N8 O11'
_chemical_formula_weight 1323.47
_space_group_crystal_system triclinic
_space_group_IT_number 2
_space_group_name_Hall '-P 1'
_space_group_name_H-M_alt 'P -1'
_atom_sites_solution_hydrogens mixed
_atom_sites_solution_primary dual
_audit_creation_date 2023-07-28
_audit_creation_method
;
Olex2 1.5
(compiled 2023.03.06 svn.rbb2c1857 for OlexSys, GUI svn.r6748)
;
_audit_update_record
;
2023-11-12 deposited with the CCDC.	2024-04-10 downloaded from the CCDC.
;
_cell_angle_alpha 105.4020(10)
_cell_angle_beta 90.3540(10)
_cell_angle_gamma 107.050(2)
_cell_formula_units_Z 2
_cell_length_a 11.6496(2)
_cell_length_b 14.1847(2)
_cell_length_c 22.6036(3)
_cell_measurement_reflns_used 27838
_cell_measurement_temperature 179.97(14)
_cell_measurement_theta_max 76.6020
_cell_measurement_theta_min 3.3850
_cell_volume 3428.40(10)
_computing_cell_refinement 'CrysAlisPro 1.171.42.90a (Rigaku OD, 2023)'
_computing_data_collection 'CrysAlisPro 1.171.42.90a (Rigaku OD, 2023)'
_computing_data_reduction 'CrysAlisPro 1.171.42.90a (Rigaku OD, 2023)'
_computing_molecular_graphics 'Olex2 1.5 (Dolomanov et al., 2009)'
_computing_publication_material 'Olex2 1.5 (Dolomanov et al., 2009)'
_computing_structure_refinement 'SHELXL 2018/3 (Sheldrick, 2015)'
_computing_structure_solution 'SHELXT 2018/2 (Sheldrick, 2018)'
_diffrn_ambient_environment N~2~
_diffrn_ambient_temperature 179.97(14)
_diffrn_detector 'Hybrid Pixel Array Detector'
_diffrn_detector_area_resol_mean 10.0000
_diffrn_detector_type HyPix
_diffrn_measured_fraction_theta_full 1.000
_diffrn_measured_fraction_theta_max 1.000
_diffrn_measurement_details
;
List of Runs (angles in degrees, time in seconds):

  # Type    Start    End  Width  t~exp~   \w     \q     \k     \f   Frames
#--------------------------------------------------------------------------
  1  \w     81.00 106.00   0.50    0.80    --  106.24 -95.00-180.00   50
  2  \w     46.00  84.00   0.50    0.20    --   47.44-126.00-180.00   76
  3  \w     15.00  91.00   0.50    0.20    --   47.44-126.00 -90.00  152
  4  \w     40.00  66.00   0.50    0.80    --  106.24 -95.00-180.00   52
  5  \w     81.00 106.00   0.50    0.80    --  106.24 -95.00-120.00   50
  6  \w     49.00 113.00   0.50    0.80    --  106.24-126.00   0.00  128
  7  \w     70.00 105.00   0.50    0.80    --  106.24-126.00 150.00   70
  8  \w     34.00  95.00   0.50    0.80    --  106.24 -77.00 -30.00  122
  9  \w     48.00  86.00   0.50    0.80    --  106.24 -77.00-180.00   76
 10  \w     36.00  69.00   0.50    0.80    --  106.24 -61.00 -30.00   66
 11  \w     46.00  71.00   0.50    0.80    --  106.24 -61.00   0.00   50
 12  \w     -2.00  23.00   0.50    0.20    --   47.44 -19.00 -60.00   50
 13  \w     46.00  71.00   0.50    0.80    --  106.24 -61.00  60.00   50
 14  \w     56.00  99.00   0.50    0.80    --  106.24 -77.00 150.00   86
 15  \w    -17.00   9.00   0.50    0.20    --   47.44 -24.00 163.00   52
 16  \w     40.00  97.00   0.50    0.80    --  106.24   0.00 120.00  114
 17  \w     93.00 170.00   0.50    0.80    --  106.24  15.00  60.00  154
 18  \w    140.00 166.00   0.50    0.80    --  106.24   0.00 120.00   52
 19  \w     84.00 159.00   0.50    0.80    --  106.24  77.00  60.00  150
 20  \w     99.00 178.00   0.50    0.80    --  106.24  24.00 -32.00  158
 21  \w     36.00 122.00   0.50    0.20    --   47.44  24.00 -32.00  172
 22  \w    -68.00  19.00   0.50    0.20    --  -47.44  77.00 -30.00  174
 23  \w   -100.00 -72.00   0.50    0.80    -- -106.00  77.00-120.00   56
 24  \w    -63.00 -36.00   0.50    0.80    -- -106.00  77.00-120.00   54
 25  \w    -67.00 -33.00   0.50    0.80    -- -106.00  61.00-180.00   68
 26  \w    -71.00 -39.00   0.50    0.80    -- -106.00  61.00 -60.00   64
 27  \w    -22.00  26.00   0.50    0.20    --  -47.44  38.00  90.00   96
 28  \w    -71.00 -36.00   0.50    0.80    -- -106.00  61.00 150.00   70
 29  \w    -31.00   6.00   0.50    0.20    --  -47.44  24.00 -32.00   74
 30  \w    -61.00 -33.00   0.50    0.80    -- -106.00  61.00-120.00   56
 31  \w   -111.00 -36.00   0.50    0.80    -- -106.00 126.00-120.00  150
 32  \w   -108.00 -39.00   0.50    0.80    -- -106.00 109.00-158.37  138
 33  \w    -66.00 -40.00   0.50    0.80    -- -106.00 109.00   8.27   52
 34  \w   -108.00 -75.00   0.50    0.80    -- -106.00 109.00   8.27   66
 35  \w   -105.00 -37.00   0.50    0.80    -- -106.00 126.00  30.00  136
 36  \w   -105.00 -35.00   0.50    0.80    -- -106.00 105.00 116.26  140
 37  \w   -119.00 -35.00   0.50    0.20    --  -47.44 -24.00 163.00  168
 38  \w   -177.00-120.00   0.50    0.80    -- -106.00 -45.00  90.00  114
 39  \w   -177.00 -96.00   0.50    0.80    -- -106.00 -24.00 163.00  162
;
_diffrn_measurement_device 'four-circle diffractometer'
_diffrn_measurement_device_type 'XtaLAB Synergy, Single source at home/near, HyPix'
_diffrn_measurement_method '\w scans'
_diffrn_orient_matrix_type 'CrysAlisPro convention (1999,Acta A55,543-557)'
_diffrn_orient_matrix_UB_11 0.0957092000
_diffrn_orient_matrix_UB_12 0.1053785000
_diffrn_orient_matrix_UB_13 0.0094387000
_diffrn_orient_matrix_UB_21 -0.0962789000
_diffrn_orient_matrix_UB_22 0.0536829000
_diffrn_orient_matrix_UB_23 0.0205755000
_diffrn_orient_matrix_UB_31 0.0293802000
_diffrn_orient_matrix_UB_32 0.0037193000
_diffrn_orient_matrix_UB_33 0.0672844000
_diffrn_radiation_monochromator mirror
_diffrn_radiation_probe x-ray
_diffrn_radiation_type 'Cu K\a'
_diffrn_radiation_wavelength 1.54184
_diffrn_reflns_av_R_equivalents 0.0262
_diffrn_reflns_av_unetI/netI 0.0273
_diffrn_reflns_Laue_measured_fraction_full 1.000
_diffrn_reflns_Laue_measured_fraction_max 1.000
_diffrn_reflns_limit_h_max 13
_diffrn_reflns_limit_h_min -13
_diffrn_reflns_limit_k_max 16
_diffrn_reflns_limit_k_min -16
_diffrn_reflns_limit_l_max 26
_diffrn_reflns_limit_l_min -22
_diffrn_reflns_number 42543
_diffrn_reflns_point_group_measured_fraction_full 1.000
_diffrn_reflns_point_group_measured_fraction_max 1.000
_diffrn_reflns_theta_full 66.990
_diffrn_reflns_theta_max 66.990
_diffrn_reflns_theta_min 3.394
_diffrn_source 'micro-focus sealed X-ray tube'
_diffrn_source_type 'PhotonJet (Cu) X-ray Source'
_exptl_absorpt_coefficient_mu 0.698
_exptl_absorpt_correction_T_max 1.00000
_exptl_absorpt_correction_T_min 0.93730
_exptl_absorpt_correction_type multi-scan
_exptl_absorpt_process_details
;
CrysAlisPro 1.171.42.90a (Rigaku Oxford Diffraction, 2023)
Empirical absorption correction using spherical harmonics,
implemented in SCALE3 ABSPACK scaling algorithm.
;
_exptl_crystal_colour 'clear white'
_exptl_crystal_colour_lustre clear
_exptl_crystal_colour_primary white
_exptl_crystal_density_diffrn 1.282
_exptl_crystal_description block
_exptl_crystal_F_000 1396
_exptl_crystal_size_max 0.54
_exptl_crystal_size_mid 0.087
_exptl_crystal_size_min 0.08
_refine_diff_density_max 0.329
_refine_diff_density_min -0.248
_refine_diff_density_rms 0.036
_refine_ls_extinction_method none
_refine_ls_goodness_of_fit_ref 1.060
_refine_ls_hydrogen_treatment mixed
_refine_ls_matrix_type full
_refine_ls_number_parameters 996
_refine_ls_number_reflns 12203
_refine_ls_number_restraints 91
_refine_ls_restrained_S_all 1.073
_refine_ls_R_factor_all 0.0437
_refine_ls_R_factor_gt 0.0392
_refine_ls_shift/su_max 0.003
_refine_ls_shift/su_mean 0.000
_refine_ls_structure_factor_coef Fsqd
_refine_ls_weighting_details 'w=1/[\s^2^(Fo^2^)+(0.0513P)^2^+0.8010P] where P=(Fo^2^+2Fc^2^)/3'
_refine_ls_weighting_scheme calc
_refine_ls_wR_factor_gt 0.1030
_refine_ls_wR_factor_ref 0.1058
_reflns_Friedel_coverage 0.000
_reflns_number_gt 10828
_reflns_number_total 12203
_reflns_threshold_expression 'I > 2\s(I)'
_cod_data_source_file d4ra02173h2.cif
_cod_data_source_block ima_35diome_auto
_cod_database_code 7248429
_shelx_shelxl_version_number 2018/3
_chemical_oxdiff_formula 'O N C H'
_chemical_oxdiff_usercomment EA
_shelx_space_group_comment
;
The symmetry employed for this shelxl refinement is uniquely defined
by the following loop, which should always be used as a source of
symmetry information in preference to the above space-group names.
They are only intended as comments.
;
_shelx_estimated_absorpt_t_max 0.946
_shelx_estimated_absorpt_t_min 0.704
_olex2_refinement_description
;
1. Fixed Uiso
 At 1.2 times of:
  All C(H) groups, All C(H,H) groups, All N(H) groups
 At 1.5 times of:
  All C(H,H,H) groups, All O(H,H) groups
2. Restrained distances
 O93-H93G = O93-H93H
 0.87 with sigma of 0.02
 C94A-C93A
 1.35 with sigma of 0.02
 H93G-H93H
 1.38 with sigma of 0.04
 C97A-C94A
 2.35 with sigma of 0.01
 O95A-C93A
 2.39 with sigma of 0.001
 C26-C35 \\sim C26-C35A
 with sigma of 0.02
 C35-C36 \\sim C35A-C36A
 with sigma of 0.02
 C35-C40 \\sim C35A-C40A
 with sigma of 0.02
 C36-C37 \\sim C36A-C37A
 with sigma of 0.02
 C37-C38 \\sim C37A-C38A
 with sigma of 0.02
 C38-C39 \\sim C38A-C39A
 with sigma of 0.02
 C39-C40 \\sim C39A-C40A
 with sigma of 0.02
 C26-C36 \\sim C26-C36A
 with sigma of 0.04
 C26-C40 \\sim C26-C40A
 with sigma of 0.04
 C35-C37 \\sim C35A-C37A
 with sigma of 0.04
 C35-C39 \\sim C35A-C39A
 with sigma of 0.04
 C36-C38 \\sim C36A-C38A
 with sigma of 0.04
 C36-C40 \\sim C36A-C40A
 with sigma of 0.04
 C37-C39 \\sim C37A-C39A
 with sigma of 0.04
 C38-C40 \\sim C38A-C40A
 with sigma of 0.04
 O95-C94 \\sim O95A-C94A
 with sigma of 0.02
 C94-O96 \\sim C94A-O96A
 with sigma of 0.02
 C94-C93 \\sim C94A-C93A
 with sigma of 0.02
 O96-C97 \\sim O96A-C97A
 with sigma of 0.02
 C97-C98 \\sim C97A-C98A
 with sigma of 0.02
 O95-O96 \\sim O95A-O96A
 with sigma of 0.04
 O95-C93 \\sim O95A-C93A
 with sigma of 0.04
 C94-C97 \\sim C94A-C97A
 with sigma of 0.04
 O96-C93 \\sim O96A-C93A
 with sigma of 0.04
 O96-C98 \\sim O96A-C98A
 with sigma of 0.04
3. Uiso/Uaniso restraints and constraints
C93A \\sim C94A \\sim O95A \\sim O96A \\sim C97A \\sim C98A: within 2A with
sigma of 0.04 and sigma for terminal atoms of 0.08 within 2A
C93 \\sim C94 \\sim O95 \\sim O96 \\sim C97 \\sim C98: within 2A with sigma of
0.04 and sigma for terminal atoms of 0.08 within 2A
4. Others
 Sof(C35A)=Sof(C40A)=Sof(H40A)=Sof(C39A)=Sof(H39A)=Sof(C38A)=Sof(H38A)=
 Sof(C37A)=Sof(H37A)=Sof(C36A)=Sof(H36A)=1-FVAR(1)
 Sof(C35)=Sof(C40)=Sof(H40)=Sof(C39)=Sof(H39)=Sof(C38)=Sof(H38)=Sof(C37)=
 Sof(H37)=Sof(C36)=Sof(H36)=FVAR(1)
 Sof(C93A)=Sof(H93D)=Sof(H93E)=Sof(H93F)=Sof(C94A)=Sof(O95A)=Sof(O96A)=
 Sof(C97A)=Sof(H97C)=Sof(H97D)=Sof(C98A)=Sof(H98D)=Sof(H98E)=Sof(H98F)=1-FVAR(2)
 Sof(C93)=Sof(H93A)=Sof(H93B)=Sof(H93C)=Sof(C94)=Sof(O95)=Sof(O96)=Sof(C97)=
 Sof(H97A)=Sof(H97B)=Sof(C98)=Sof(H98A)=Sof(H98B)=Sof(H98C)=FVAR(2)
5.a Secondary CH2 refined with riding coordinates:
 C97(H97A,H97B), C97A(H97C,H97D)
5.b Aromatic/amide H refined with riding coordinates:
 N12(H12), C14(H14), C15(H15), C16(H16), C17(H17), C18(H18), C22(H22),
 C23(H23), C24(H24), C28(H28), C40(H40), C39(H39), C38(H38), C37(H37), C36(H36),
  C40A(H40A), C39A(H39A), C38A(H38A), C37A(H37A), C36A(H36A), C42(H42),
 C43(H43), C44(H44), C45(H45), C46(H46), N58(H58), C60(H60), C61(H61), C62(H62),
  C63(H63), C64(H64), C68(H68), C69(H69), C70(H70), C74(H74), C82(H82),
 C83(H83), C84(H84), C85(H85), C86(H86), C88(H88), C89(H89), C90(H90), C91(H91),
  C92(H92)
5.c Fitted hexagon refined as free rotating group:
 C35(C40,C39,C38,C37,C36), C35A(C40A,C39A,C38A,C37A,C36A)
5.d Idealised Me refined as rotating group:
 C8(H8A,H8B,H8C), C9(H9A,H9B,H9C), C32(H32A,H32B,H32C), C34(H34A,H34B,H34C),
 C93(H93A,H93B,H93C), C93A(H93D,H93E,H93F), C98(H98A,H98B,H98C), C98A(H98D,H98E,
 H98F), C54(H54A,H54B,H54C), C55(H55A,H55B,H55C), C78(H78A,H78B,H78C), C80(H80A,
 H80B,H80C)
;
_olex2_submission_special_instructions 'No special instructions were received'
_oxdiff_exptl_absorpt_empirical_details
;
Empirical correction (ABSPACK) includes:
- Absorption correction using spherical harmonics
- Frame scaling
;
_oxdiff_exptl_absorpt_empirical_full_max 1.169
_oxdiff_exptl_absorpt_empirical_full_min 0.856

loop_
_space_group_symop_operation_xyz
'x, y, z'
'-x, -y, -z'

loop_
_atom_site_label
_atom_site_type_symbol
_atom_site_fract_x
_atom_site_fract_y
_atom_site_fract_z
_atom_site_U_iso_or_equiv
_atom_site_adp_type
_atom_site_occupancy
_atom_site_site_symmetry_order
_atom_site_calc_flag
_atom_site_refinement_flags_posn
_atom_site_refinement_flags_adp
_atom_site_refinement_flags_occupancy
_atom_site_disorder_assembly
_atom_site_disorder_group
N1 N 0.94308(12) 0.22219(10) 0.55044(5) 0.0439(3) Uani 1 1 d . . . . .
C2 C 0.99044(13) 0.30600(11) 0.53186(6) 0.0403(3) Uani 1 1 d . . . . .
N3 N 1.04209(11) 0.40112(9) 0.56650(5) 0.0380(3) Uani 1 1 d . . . . .
C4 C 1.04265(12) 0.41523(10) 0.62777(6) 0.0335(3) Uani 1 1 d . . . . .
C5 C 0.99146(12) 0.33480(10) 0.65299(6) 0.0339(3) Uani 1 1 d . . . . .
C6 C 0.94413(13) 0.23677(11) 0.61132(6) 0.0396(3) Uani 1 1 d . . . . .
O7 O 0.98282(11) 0.28726(8) 0.47035(4) 0.0497(3) Uani 1 1 d . . . . .
C8 C 1.0355(2) 0.37235(14) 0.44620(7) 0.0596(5) Uani 1 1 d . . . . .
H8A H 1.028690 0.348389 0.401091 0.089 Uiso 1 1 calc R U . . .
H8B H 1.120784 0.403147 0.461738 0.089 Uiso 1 1 calc R U . . .
H8C H 0.993174 0.423748 0.459237 0.089 Uiso 1 1 calc R U . . .
C9 C 0.89377(18) 0.14225(12) 0.63233(8) 0.0550(4) Uani 1 1 d . . . . .
H9A H 0.816778 0.142742 0.649431 0.082 Uiso 1 1 calc R U . . .
H9B H 0.950639 0.141078 0.664059 0.082 Uiso 1 1 calc R U . . .
H9C H 0.880962 0.081133 0.597239 0.082 Uiso 1 1 calc R U . . .
C10 C 0.99258(12) 0.34909(10) 0.72153(6) 0.0330(3) Uani 1 1 d . . . . .
O11 O 1.08490(9) 0.36186(8) 0.75306(4) 0.0423(2) Uani 1 1 d . . . . .
N12 N 0.88410(10) 0.34219(9) 0.74353(5) 0.0330(2) Uani 1 1 d . . . . .
H12 H 0.821673 0.325720 0.716557 0.040 Uiso 1 1 calc R U . . .
C13 C 0.86217(12) 0.35928(10) 0.80664(6) 0.0319(3) Uani 1 1 d . . . . .
C14 C 0.94273(13) 0.43632(11) 0.85228(6) 0.0379(3) Uani 1 1 d . . . . .
H14 H 1.014772 0.478553 0.841786 0.046 Uiso 1 1 calc R U . . .
C15 C 0.91724(15) 0.45114(13) 0.91324(7) 0.0467(4) Uani 1 1 d . . . . .
H15 H 0.972442 0.503564 0.944583 0.056 Uiso 1 1 calc R U . . .
C16 C 0.81231(16) 0.39044(13) 0.92897(7) 0.0500(4) Uani 1 1 d . . . . .
H16 H 0.795911 0.400381 0.970919 0.060 Uiso 1 1 calc R U . . .
C17 C 0.73163(14) 0.31533(13) 0.88320(7) 0.0458(3) Uani 1 1 d . . . . .
H17 H 0.658894 0.274090 0.893724 0.055 Uiso 1 1 calc R U . . .
C18 C 0.75587(13) 0.29959(11) 0.82206(7) 0.0385(3) Uani 1 1 d . . . . .
H18 H 0.699740 0.247970 0.790762 0.046 Uiso 1 1 calc R U . . .
C19 C 1.10099(12) 0.52303(10) 0.66570(6) 0.0336(3) Uani 1 1 d . . . . .
N20 N 1.05816(10) 0.55139(8) 0.72016(5) 0.0321(2) Uani 1 1 d . . . . .
C21 C 1.10423(12) 0.64903(10) 0.75450(6) 0.0317(3) Uani 1 1 d . . . . .
C22 C 1.19673(13) 0.71969(11) 0.73618(6) 0.0380(3) Uani 1 1 d . . . . .
H22 H 1.228979 0.788078 0.761782 0.046 Uiso 1 1 calc R U . . .
C23 C 1.24114(14) 0.68888(12) 0.68005(7) 0.0446(3) Uani 1 1 d . . . . .
H23 H 1.304714 0.735776 0.666709 0.054 Uiso 1 1 calc R U . . .
C24 C 1.19195(13) 0.58917(12) 0.64367(6) 0.0423(3) Uani 1 1 d . . . . .
H24 H 1.219702 0.566474 0.604579 0.051 Uiso 1 1 calc R U . . .
C25 C 1.04493(12) 0.67693(9) 0.81235(6) 0.0312(3) Uani 1 1 d . . . . .
C26 C 1.10979(12) 0.70877(10) 0.87040(6) 0.0316(3) Uani 1 1 d D . . . .
C27 C 1.04880(12) 0.72960(10) 0.92325(6) 0.0344(3) Uani 1 1 d . . . . .
C28 C 0.92570(12) 0.71453(11) 0.91818(6) 0.0374(3) Uani 1 1 d . . . . .
H28 H 0.884187 0.726108 0.954156 0.045 Uiso 1 1 calc R U . . .
C29 C 0.86353(12) 0.68248(10) 0.86034(6) 0.0354(3) Uani 1 1 d . . . . .
C30 C 0.92105(12) 0.66670(10) 0.80653(6) 0.0330(3) Uani 1 1 d . . . . .
O31 O 1.11703(9) 0.76152(8) 0.97835(4) 0.0428(2) Uani 1 1 d . . . . .
C32 C 1.05705(14) 0.78117(14) 1.03303(6) 0.0479(4) Uani 1 1 d . . . . .
H32A H 1.018382 0.833853 1.032842 0.072 Uiso 1 1 calc R U . . .
H32B H 1.115837 0.805331 1.069166 0.072 Uiso 1 1 calc R U . . .
H32C H 0.995722 0.717826 1.034646 0.072 Uiso 1 1 calc R U . . .
O33 O 0.74087(8) 0.66803(8) 0.85783(5) 0.0434(2) Uani 1 1 d . . . . .
C34 C 0.67138(14) 0.56145(14) 0.84349(8) 0.0539(4) Uani 1 1 d . . . . .
H34A H 0.685153 0.525550 0.802011 0.081 Uiso 1 1 calc R U . . .
H34B H 0.585551 0.555400 0.845198 0.081 Uiso 1 1 calc R U . . .
H34C H 0.696028 0.530714 0.873491 0.081 Uiso 1 1 calc R U . . .
C35 C 1.2418(2) 0.7155(2) 0.88063(13) 0.0339(15) Uani 0.626(8) 1 d DG . P A 1
C40 C 1.27203(14) 0.63271(16) 0.89045(17) 0.0378(7) Uani 0.626(8) 1 d DG . P A 1
H40 H 1.210371 0.572046 0.891228 0.045 Uiso 0.626(8) 1 calc R U P A 1
C39 C 1.39246(16) 0.63868(16) 0.8991(2) 0.0444(8) Uani 0.626(8) 1 d DG . P A 1
H39 H 1.413113 0.582096 0.905828 0.053 Uiso 0.626(8) 1 calc R U P A 1
C38 C 1.48268(16) 0.7274(2) 0.89797(16) 0.0462(9) Uani 0.626(8) 1 d DG . P A 1
H38 H 1.564990 0.731518 0.903900 0.055 Uiso 0.626(8) 1 calc R U P A 1
C37 C 1.4525(3) 0.8102(2) 0.8882(2) 0.0390(12) Uani 0.626(8) 1 d DG . P A 1
H37 H 1.514125 0.870891 0.887373 0.047 Uiso 0.626(8) 1 calc R U P A 1
C36 C 1.3320(3) 0.8043(2) 0.8795(2) 0.0309(9) Uani 0.626(8) 1 d DG . P A 1
H36 H 1.311384 0.860843 0.872775 0.037 Uiso 0.626(8) 1 calc R U P A 1
C35A C 1.2393(4) 0.7167(3) 0.8735(3) 0.029(2) Uani 0.374(8) 1 d DG . P A 2
C40A C 1.2723(3) 0.6276(2) 0.8533(4) 0.0573(19) Uani 0.374(8) 1 d DG . P A 2
H40A H 1.212091 0.563159 0.837636 0.069 Uiso 0.374(8) 1 calc R U P A 2
C39A C 1.3933(3) 0.6330(3) 0.8561(5) 0.067(2) Uani 0.374(8) 1 d DG . P A 2
H39A H 1.415860 0.572103 0.842331 0.081 Uiso 0.374(8) 1 calc R U P A 2
C38A C 1.4813(3) 0.7273(4) 0.8791(3) 0.061(2) Uani 0.374(8) 1 d DG . P A 2
H38A H 1.564065 0.730941 0.881020 0.073 Uiso 0.374(8) 1 calc R U P A 2
C37A C 1.4483(5) 0.8163(3) 0.8993(3) 0.0377(19) Uani 0.374(8) 1 d DG . P A 2
H37A H 1.508502 0.880835 0.915014 0.045 Uiso 0.374(8) 1 calc R U P A 2
C36A C 1.3273(6) 0.8110(3) 0.8965(3) 0.0245(13) Uani 0.374(8) 1 d DG . P A 2
H36A H 1.304732 0.871893 0.910319 0.029 Uiso 0.374(8) 1 calc R U P A 2
C41 C 0.85329(12) 0.65039(11) 0.74610(6) 0.0356(3) Uani 1 1 d . . . . .
C42 C 0.84114(16) 0.73587(13) 0.73107(7) 0.0489(4) Uani 1 1 d . . . . .
H42 H 0.879437 0.802437 0.757807 0.059 Uiso 1 1 calc R U . . .
C43 C 0.77411(19) 0.72562(17) 0.67775(8) 0.0629(5) Uani 1 1 d . . . . .
H43 H 0.765992 0.784993 0.668474 0.075 Uiso 1 1 calc R U . . .
C44 C 0.71948(18) 0.63063(19) 0.63834(8) 0.0671(5) Uani 1 1 d . . . . .
H44 H 0.672945 0.623616 0.601874 0.080 Uiso 1 1 calc R U . . .
C45 C 0.73263(18) 0.54503(16) 0.65206(8) 0.0638(5) Uani 1 1 d . . . . .
H45 H 0.695927 0.478851 0.624526 0.077 Uiso 1 1 calc R U . . .
C46 C 0.79882(15) 0.55468(12) 0.70559(7) 0.0464(3) Uani 1 1 d . . . . .
H46 H 0.806884 0.495063 0.714561 0.056 Uiso 1 1 calc R U . . .
C93 C 0.6772(8) 0.1016(13) 0.4516(5) 0.212(9) Uani 0.532(5) 1 d D U P B 1
H93A H 0.765480 0.125832 0.457122 0.318 Uiso 0.532(5) 1 calc R U P B 1
H93B H 0.649666 0.110376 0.412899 0.318 Uiso 0.532(5) 1 calc R U P B 1
H93C H 0.648476 0.028744 0.450197 0.318 Uiso 0.532(5) 1 calc R U P B 1
C93A C 0.5543(18) 0.3601(15) 0.4699(5) 0.170(8) Uani 0.468(5) 1 d D U P B 2
H93D H 0.473374 0.342795 0.484010 0.255 Uiso 0.468(5) 1 calc R U P B 2
H93E H 0.548795 0.333013 0.424948 0.255 Uiso 0.468(5) 1 calc R U P B 2
H93F H 0.590212 0.434961 0.481544 0.255 Uiso 0.468(5) 1 calc R U P B 2
C94 C 0.6334(4) 0.1558(5) 0.4986(2) 0.0903(18) Uani 0.532(5) 1 d D U P B 1
C94A C 0.6245(12) 0.3179(10) 0.4965(4) 0.144(5) Uani 0.468(5) 1 d D U P B 2
O95 O 0.6086(4) 0.1594(3) 0.54980(15) 0.1125(16) Uani 0.532(5) 1 d D U P B 1
O95A O 0.6492(8) 0.3133(4) 0.54681(19) 0.185(4) Uani 0.468(5) 1 d D U P B 2
O96 O 0.6079(4) 0.2298(4) 0.4652(3) 0.126(3) Uani 0.532(5) 1 d D U P B 1
O96A O 0.6517(15) 0.2263(12) 0.4604(6) 0.319(10) Uani 0.468(5) 1 d D U P B 2
C97 C 0.5618(8) 0.2980(6) 0.5094(3) 0.100(2) Uani 0.532(5) 1 d D U P B 1
H97A H 0.613149 0.322921 0.548897 0.120 Uiso 0.532(5) 1 calc R U P B 1
H97B H 0.479201 0.261410 0.516885 0.120 Uiso 0.532(5) 1 calc R U P B 1
C97A C 0.558(2) 0.1421(11) 0.4797(10) 0.466(18) Uani 0.468(5) 1 d D U P B 2
H97C H 0.541906 0.164515 0.523314 0.559 Uiso 0.468(5) 1 calc R U P B 2
H97D H 0.481784 0.115127 0.452741 0.559 Uiso 0.468(5) 1 calc R U P B 2
C98 C 0.5597(10) 0.3884(10) 0.4862(4) 0.096(2) Uani 0.532(5) 1 d D U P B 1
H98A H 0.524345 0.363325 0.443347 0.144 Uiso 0.532(5) 1 calc R U P B 1
H98B H 0.642202 0.433822 0.488467 0.144 Uiso 0.532(5) 1 calc R U P B 1
H98C H 0.511212 0.426370 0.511727 0.144 Uiso 0.532(5) 1 calc R U P B 1
C98A C 0.6274(18) 0.0697(12) 0.4697(8) 0.221(11) Uani 0.468(5) 1 d D U P B 2
H98D H 0.659836 0.064095 0.429454 0.332 Uiso 0.468(5) 1 calc R U P B 2
H98E H 0.574888 0.002172 0.470783 0.332 Uiso 0.468(5) 1 calc R U P B 2
H98F H 0.693985 0.093964 0.502150 0.332 Uiso 0.468(5) 1 calc R U P B 2
N47 N 0.32210(12) 0.36949(11) 0.59404(6) 0.0481(3) Uani 1 1 d . . . . .
C48 C 0.26374(14) 0.27333(13) 0.56171(6) 0.0437(3) Uani 1 1 d . . . . .
N49 N 0.23014(11) 0.19062(10) 0.58132(5) 0.0404(3) Uani 1 1 d . . . . .
C50 C 0.26303(12) 0.20340(11) 0.64097(6) 0.0340(3) Uani 1 1 d . . . . .
C51 C 0.32919(12) 0.29898(11) 0.67877(6) 0.0339(3) Uani 1 1 d . . . . .
C52 C 0.35507(13) 0.38215(12) 0.65309(7) 0.0414(3) Uani 1 1 d . . . . .
O53 O 0.23795(12) 0.26322(10) 0.50168(5) 0.0573(3) Uani 1 1 d . . . . .
C54 C 0.1790(2) 0.16092(17) 0.46416(7) 0.0646(5) Uani 1 1 d . . . . .
H54A H 0.165524 0.161898 0.421524 0.097 Uiso 1 1 calc R U . . .
H54B H 0.101431 0.133605 0.479647 0.097 Uiso 1 1 calc R U . . .
H54C H 0.229821 0.117265 0.465652 0.097 Uiso 1 1 calc R U . . .
C55 C 0.41907(17) 0.48929(13) 0.69097(9) 0.0588(4) Uani 1 1 d . . . . .
H55A H 0.436876 0.535090 0.664258 0.088 Uiso 1 1 calc R U . . .
H55B H 0.494552 0.490901 0.711190 0.088 Uiso 1 1 calc R U . . .
H55C H 0.367737 0.512113 0.722278 0.088 Uiso 1 1 calc R U . . .
C56 C 0.38205(11) 0.31815(10) 0.74356(6) 0.0316(3) Uani 1 1 d . . . . .
O57 O 0.48644(8) 0.31836(8) 0.75226(4) 0.0378(2) Uani 1 1 d . . . . .
N58 N 0.31078(10) 0.34144(8) 0.78823(5) 0.0325(2) Uani 1 1 d . . . . .
H58 H 0.243025 0.349348 0.776249 0.039 Uiso 1 1 calc R U . . .
C59 C 0.33150(12) 0.35478(10) 0.85212(6) 0.0325(3) Uani 1 1 d . . . . .
C60 C 0.24218(13) 0.37638(11) 0.88892(7) 0.0408(3) Uani 1 1 d . . . . .
H60 H 0.171149 0.381502 0.870909 0.049 Uiso 1 1 calc R U . . .
C61 C 0.25663(15) 0.39043(13) 0.95176(7) 0.0502(4) Uani 1 1 d . . . . .
H61 H 0.195820 0.406265 0.976761 0.060 Uiso 1 1 calc R U . . .
C62 C 0.35828(17) 0.38171(14) 0.97853(7) 0.0550(4) Uani 1 1 d . . . . .
H62 H 0.367669 0.391065 1.021681 0.066 Uiso 1 1 calc R U . . .
C63 C 0.44579(16) 0.35928(15) 0.94188(7) 0.0544(4) Uani 1 1 d . . . . .
H63 H 0.515799 0.352853 0.960105 0.065 Uiso 1 1 calc R U . . .
C64 C 0.43410(14) 0.34586(12) 0.87896(6) 0.0432(3) Uani 1 1 d . . . . .
H64 H 0.495658 0.330687 0.854318 0.052 Uiso 1 1 calc R U . . .
C65 C 0.22090(12) 0.10874(11) 0.66186(6) 0.0339(3) Uani 1 1 d . . . . .
N66 N 0.26171(9) 0.11593(8) 0.71896(4) 0.0289(2) Uani 1 1 d . . . . .
C67 C 0.22362(11) 0.03356(10) 0.74020(5) 0.0293(3) Uani 1 1 d . . . . .
C68 C 0.14271(14) -0.05807(11) 0.70568(7) 0.0419(3) Uani 1 1 d . . . . .
H68 H 0.115403 -0.114783 0.722338 0.050 Uiso 1 1 calc R U . . .
C69 C 0.10262(17) -0.06524(13) 0.64657(7) 0.0554(4) Uani 1 1 d . . . . .
H69 H 0.048472 -0.127682 0.621667 0.066 Uiso 1 1 calc R U . . .
C70 C 0.14170(16) 0.01880(12) 0.62395(7) 0.0509(4) Uani 1 1 d . . . . .
H70 H 0.115131 0.015361 0.583393 0.061 Uiso 1 1 calc R U . . .
C71 C 0.27103(11) 0.04746(9) 0.80490(5) 0.0283(3) Uani 1 1 d . . . . .
C72 C 0.38899(11) 0.04593(9) 0.81624(6) 0.0294(3) Uani 1 1 d . . . . .
C73 C 0.43327(11) 0.06734(10) 0.87778(6) 0.0310(3) Uani 1 1 d . . . . .
C74 C 0.36141(12) 0.08397(10) 0.92563(6) 0.0336(3) Uani 1 1 d . . . . .
H74 H 0.393449 0.099874 0.967093 0.040 Uiso 1 1 calc R U . . .
C75 C 0.24198(12) 0.07721(10) 0.91252(6) 0.0325(3) Uani 1 1 d . . . . .
C76 C 0.19496(11) 0.06044(9) 0.85220(6) 0.0295(3) Uani 1 1 d . . . . .
O77 O 0.55089(8) 0.07015(8) 0.88669(4) 0.0386(2) Uani 1 1 d . . . . .
C78 C 0.60405(13) 0.10100(13) 0.94856(7) 0.0448(3) Uani 1 1 d . . . . .
H78A H 0.688876 0.103101 0.948319 0.067 Uiso 1 1 calc R U . . .
H78B H 0.561001 0.051728 0.970272 0.067 Uiso 1 1 calc R U . . .
H78C H 0.598771 0.169359 0.969594 0.067 Uiso 1 1 calc R U . . .
O79 O 0.16491(9) 0.08950(9) 0.95735(4) 0.0425(2) Uani 1 1 d . . . . .
C80 C 0.19301(17) 0.07617(17) 1.01467(7) 0.0580(5) Uani 1 1 d . . . . .
H80A H 0.214398 0.012507 1.008040 0.087 Uiso 1 1 calc R U . . .
H80B H 0.122935 0.072243 1.038739 0.087 Uiso 1 1 calc R U . . .
H80C H 0.261269 0.134475 1.037137 0.087 Uiso 1 1 calc R U . . .
C81 C 0.46283(11) 0.01398(10) 0.76523(6) 0.0321(3) Uani 1 1 d . . . . .
C82 C 0.48576(13) -0.07955(11) 0.75640(7) 0.0403(3) Uani 1 1 d . . . . .
H82 H 0.456402 -0.120479 0.783452 0.048 Uiso 1 1 calc R U . . .
C83 C 0.55062(14) -0.11360(13) 0.70884(8) 0.0502(4) Uani 1 1 d . . . . .
H83 H 0.565244 -0.177724 0.703268 0.060 Uiso 1 1 calc R U . . .
C84 C 0.59411(15) -0.05475(14) 0.66948(7) 0.0540(4) Uani 1 1 d . . . . .
H84 H 0.638452 -0.078266 0.636669 0.065 Uiso 1 1 calc R U . . .
C85 C 0.57307(14) 0.03829(14) 0.67788(7) 0.0494(4) Uani 1 1 d . . . . .
H85 H 0.603440 0.078969 0.650825 0.059 Uiso 1 1 calc R U . . .
C86 C 0.50790(12) 0.07331(12) 0.72552(6) 0.0383(3) Uani 1 1 d . . . . .
H86 H 0.494083 0.137727 0.730986 0.046 Uiso 1 1 calc R U . . .
C87 C 0.06676(11) 0.05458(10) 0.83935(5) 0.0303(3) Uani 1 1 d . . . . .
C88 C -0.02702(12) -0.02177(11) 0.85269(6) 0.0368(3) Uani 1 1 d . . . . .
H88 H -0.009144 -0.069924 0.870580 0.044 Uiso 1 1 calc R U . . .
C89 C -0.14633(13) -0.02823(12) 0.84012(6) 0.0440(3) Uani 1 1 d . . . . .
H89 H -0.209341 -0.080748 0.849418 0.053 Uiso 1 1 calc R U . . .
C90 C -0.17409(13) 0.04130(13) 0.81414(6) 0.0446(4) Uani 1 1 d . . . . .
H90 H -0.255754 0.036901 0.805630 0.054 Uiso 1 1 calc R U . . .
C91 C -0.08170(14) 0.11714(12) 0.80072(6) 0.0418(3) Uani 1 1 d . . . . .
H91 H -0.100096 0.164992 0.782744 0.050 Uiso 1 1 calc R U . . .
C92 C 0.03775(12) 0.12416(10) 0.81323(6) 0.0348(3) Uani 1 1 d . . . . .
H92 H 0.100347 0.176937 0.803883 0.042 Uiso 1 1 calc R U . . .
O93 O 0.66218(10) 0.29225(10) 0.67009(5) 0.0508(3) Uani 1 1 d D . . . .
H93G H 0.6002(17) 0.2989(17) 0.6918(9) 0.076 Uiso 1 1 d D U . . .
H93H H 0.638(2) 0.2685(17) 0.6312(7) 0.076 Uiso 1 1 d D U . . .

loop_
_atom_site_aniso_label
_atom_site_aniso_U_11
_atom_site_aniso_U_22
_atom_site_aniso_U_33
_atom_site_aniso_U_23
_atom_site_aniso_U_13
_atom_site_aniso_U_12
N1 0.0469(7) 0.0408(7) 0.0347(6) -0.0029(5) 0.0014(5) 0.0117(6)
C2 0.0422(8) 0.0442(8) 0.0288(7) -0.0014(6) 0.0008(6) 0.0151(6)
N3 0.0399(6) 0.0419(6) 0.0274(5) 0.0014(5) 0.0026(5) 0.0131(5)
C4 0.0292(6) 0.0398(7) 0.0279(6) 0.0011(5) 0.0028(5) 0.0128(6)
C5 0.0288(6) 0.0385(7) 0.0316(6) 0.0023(5) 0.0023(5) 0.0130(5)
C6 0.0384(7) 0.0389(7) 0.0373(7) 0.0021(6) 0.0032(6) 0.0132(6)
O7 0.0625(7) 0.0507(6) 0.0268(5) -0.0016(4) -0.0005(4) 0.0149(5)
C8 0.0886(14) 0.0592(10) 0.0279(7) 0.0064(7) 0.0035(8) 0.0232(10)
C9 0.0683(11) 0.0389(8) 0.0505(9) 0.0053(7) 0.0090(8) 0.0119(8)
C10 0.0319(7) 0.0342(7) 0.0311(6) 0.0043(5) 0.0015(5) 0.0116(5)
O11 0.0330(5) 0.0586(6) 0.0363(5) 0.0078(4) 0.0002(4) 0.0204(5)
N12 0.0286(5) 0.0397(6) 0.0285(5) 0.0058(4) 0.0004(4) 0.0108(5)
C13 0.0324(7) 0.0350(7) 0.0311(6) 0.0091(5) 0.0037(5) 0.0146(5)
C14 0.0370(7) 0.0392(7) 0.0350(7) 0.0077(6) 0.0027(6) 0.0101(6)
C15 0.0549(9) 0.0504(9) 0.0320(7) 0.0053(6) -0.0003(6) 0.0175(7)
C16 0.0616(10) 0.0626(10) 0.0351(7) 0.0178(7) 0.0143(7) 0.0289(8)
C17 0.0447(8) 0.0539(9) 0.0483(8) 0.0243(7) 0.0159(7) 0.0198(7)
C18 0.0339(7) 0.0402(7) 0.0420(7) 0.0120(6) 0.0041(6) 0.0117(6)
C19 0.0310(7) 0.0384(7) 0.0272(6) 0.0031(5) 0.0018(5) 0.0101(5)
N20 0.0296(5) 0.0347(6) 0.0283(5) 0.0024(4) 0.0027(4) 0.0099(5)
C21 0.0294(6) 0.0330(7) 0.0294(6) 0.0028(5) 0.0001(5) 0.0100(5)
C22 0.0369(7) 0.0360(7) 0.0337(7) 0.0040(5) 0.0012(5) 0.0054(6)
C23 0.0405(8) 0.0460(8) 0.0373(7) 0.0085(6) 0.0073(6) 0.0007(6)
C24 0.0395(8) 0.0497(8) 0.0290(7) 0.0039(6) 0.0074(6) 0.0072(6)
C25 0.0308(6) 0.0269(6) 0.0323(6) 0.0025(5) 0.0035(5) 0.0086(5)
C26 0.0297(6) 0.0283(6) 0.0325(6) 0.0012(5) 0.0012(5) 0.0090(5)
C27 0.0328(7) 0.0349(7) 0.0301(6) -0.0006(5) -0.0002(5) 0.0108(6)
C28 0.0343(7) 0.0423(7) 0.0319(7) 0.0018(6) 0.0059(5) 0.0140(6)
C29 0.0285(7) 0.0374(7) 0.0378(7) 0.0027(5) 0.0023(5) 0.0132(5)
C30 0.0320(7) 0.0311(6) 0.0325(6) 0.0015(5) 0.0007(5) 0.0114(5)
O31 0.0348(5) 0.0598(6) 0.0273(5) -0.0008(4) -0.0003(4) 0.0163(5)
C32 0.0422(8) 0.0642(10) 0.0294(7) -0.0006(6) 0.0029(6) 0.0168(7)
O33 0.0273(5) 0.0520(6) 0.0459(5) 0.0021(4) 0.0028(4) 0.0150(4)
C34 0.0328(8) 0.0581(10) 0.0576(10) 0.0016(8) 0.0057(7) 0.0074(7)
C35 0.027(3) 0.041(3) 0.0297(18) 0.0056(17) 0.0070(15) 0.007(2)
C40 0.0293(11) 0.0301(12) 0.0505(19) 0.0086(12) 0.0006(11) 0.0062(9)
C39 0.0329(12) 0.0349(12) 0.065(2) 0.0096(13) -0.0024(12) 0.0131(10)
C38 0.0244(16) 0.0418(19) 0.065(2) 0.0049(13) -0.0016(11) 0.0087(13)
C37 0.027(2) 0.039(2) 0.0416(19) 0.0055(13) 0.0009(13) 0.0021(16)
C36 0.0387(15) 0.0345(14) 0.017(2) 0.0033(11) 0.0034(13) 0.0116(12)
C35A 0.033(5) 0.021(4) 0.030(3) -0.004(2) -0.010(2) 0.012(3)
C40A 0.032(2) 0.037(2) 0.091(6) 0.000(3) -0.004(3) 0.0077(18)
C39A 0.038(2) 0.044(3) 0.111(7) 0.002(3) -0.006(3) 0.018(2)
C38A 0.029(3) 0.053(4) 0.090(5) 0.005(3) -0.003(2) 0.012(3)
C37A 0.039(4) 0.036(3) 0.031(3) 0.006(2) 0.004(2) 0.004(3)
C36A 0.032(2) 0.032(2) 0.005(3) -0.0014(15) 0.0030(17) 0.0075(17)
C41 0.0309(7) 0.0427(7) 0.0329(7) 0.0058(6) 0.0038(5) 0.0151(6)
C42 0.0577(10) 0.0492(9) 0.0450(8) 0.0128(7) 0.0088(7) 0.0245(8)
C43 0.0735(12) 0.0859(14) 0.0536(10) 0.0342(10) 0.0153(9) 0.0472(11)
C44 0.0596(11) 0.1095(17) 0.0425(9) 0.0273(10) -0.0029(8) 0.0362(11)
C45 0.0610(11) 0.0749(12) 0.0417(9) 0.0035(8) -0.0141(8) 0.0120(9)
C46 0.0478(9) 0.0463(8) 0.0393(8) 0.0047(6) -0.0063(6) 0.0125(7)
C93 0.082(4) 0.35(2) 0.090(6) -0.092(9) -0.003(4) 0.026(8)
C93A 0.228(16) 0.216(18) 0.122(12) 0.058(11) 0.070(10) 0.140(14)
C94 0.061(3) 0.125(5) 0.059(3) -0.024(3) -0.010(2) 0.034(3)
C94A 0.202(12) 0.186(11) 0.056(4) 0.049(5) 0.020(6) 0.064(10)
O95 0.127(3) 0.129(3) 0.060(2) -0.0043(18) 0.0237(18) 0.035(2)
O95A 0.341(10) 0.134(4) 0.059(3) -0.001(2) -0.070(4) 0.069(5)
O96 0.055(2) 0.104(3) 0.168(5) -0.051(3) 0.018(2) 0.028(2)
O96A 0.295(16) 0.382(19) 0.143(8) 0.027(10) 0.103(10) -0.060(13)
C97 0.114(5) 0.110(5) 0.064(4) 0.001(3) 0.004(3) 0.038(4)
C97A 0.38(3) 0.53(3) 0.173(16) -0.14(2) -0.037(19) -0.11(3)
C98 0.104(5) 0.138(6) 0.062(3) 0.029(4) 0.024(3) 0.061(4)
C98A 0.34(3) 0.131(9) 0.149(14) 0.038(10) -0.108(14) 0.009(13)
N47 0.0459(7) 0.0605(8) 0.0474(7) 0.0295(6) 0.0061(6) 0.0173(6)
C48 0.0434(8) 0.0640(10) 0.0340(7) 0.0232(7) 0.0070(6) 0.0230(7)
N49 0.0434(7) 0.0541(7) 0.0281(5) 0.0144(5) 0.0033(5) 0.0188(6)
C50 0.0318(7) 0.0459(8) 0.0277(6) 0.0121(5) 0.0041(5) 0.0156(6)
C51 0.0292(6) 0.0418(7) 0.0341(7) 0.0133(6) 0.0051(5) 0.0133(6)
C52 0.0344(7) 0.0495(8) 0.0461(8) 0.0216(7) 0.0046(6) 0.0142(6)
O53 0.0682(8) 0.0799(8) 0.0350(5) 0.0295(6) 0.0057(5) 0.0273(7)
C54 0.0855(14) 0.0891(14) 0.0268(7) 0.0152(8) 0.0025(8) 0.0391(11)
C55 0.0597(11) 0.0473(9) 0.0693(11) 0.0264(8) -0.0065(9) 0.0073(8)
C56 0.0291(7) 0.0304(6) 0.0339(6) 0.0081(5) 0.0011(5) 0.0075(5)
O57 0.0280(5) 0.0482(6) 0.0367(5) 0.0100(4) 0.0015(4) 0.0127(4)
N58 0.0277(5) 0.0360(6) 0.0333(6) 0.0068(4) 0.0009(4) 0.0115(5)
C59 0.0334(7) 0.0274(6) 0.0310(6) 0.0025(5) 0.0012(5) 0.0057(5)
C60 0.0372(7) 0.0401(8) 0.0399(7) 0.0035(6) 0.0048(6) 0.0111(6)
C61 0.0502(9) 0.0519(9) 0.0403(8) 0.0029(7) 0.0137(7) 0.0122(7)
C62 0.0609(10) 0.0639(11) 0.0313(7) 0.0055(7) 0.0024(7) 0.0126(8)
C63 0.0525(10) 0.0730(11) 0.0365(8) 0.0110(7) -0.0031(7) 0.0215(8)
C64 0.0403(8) 0.0544(9) 0.0346(7) 0.0078(6) 0.0020(6) 0.0185(7)
C65 0.0360(7) 0.0400(7) 0.0253(6) 0.0067(5) 0.0007(5) 0.0132(6)
N66 0.0266(5) 0.0347(6) 0.0248(5) 0.0069(4) 0.0017(4) 0.0096(4)
C67 0.0271(6) 0.0331(6) 0.0271(6) 0.0060(5) 0.0024(5) 0.0105(5)
C68 0.0473(8) 0.0345(7) 0.0387(7) 0.0087(6) -0.0054(6) 0.0066(6)
C69 0.0677(11) 0.0400(8) 0.0426(8) 0.0024(7) -0.0203(8) 0.0014(8)
C70 0.0667(11) 0.0468(9) 0.0310(7) 0.0065(6) -0.0148(7) 0.0094(8)
C71 0.0290(6) 0.0266(6) 0.0282(6) 0.0080(5) 0.0013(5) 0.0067(5)
C72 0.0285(6) 0.0286(6) 0.0300(6) 0.0086(5) 0.0024(5) 0.0067(5)
C73 0.0282(6) 0.0314(6) 0.0339(6) 0.0106(5) -0.0009(5) 0.0085(5)
C74 0.0359(7) 0.0382(7) 0.0272(6) 0.0097(5) -0.0017(5) 0.0118(6)
C75 0.0352(7) 0.0353(7) 0.0288(6) 0.0094(5) 0.0050(5) 0.0130(5)
C76 0.0296(6) 0.0298(6) 0.0297(6) 0.0091(5) 0.0027(5) 0.0093(5)
O77 0.0280(5) 0.0513(6) 0.0360(5) 0.0122(4) -0.0027(4) 0.0116(4)
C78 0.0356(7) 0.0583(9) 0.0400(8) 0.0190(7) -0.0076(6) 0.0094(7)
O79 0.0420(5) 0.0658(7) 0.0280(5) 0.0159(4) 0.0083(4) 0.0264(5)
C80 0.0589(10) 0.0968(14) 0.0361(8) 0.0300(9) 0.0149(7) 0.0398(10)
C81 0.0242(6) 0.0371(7) 0.0311(6) 0.0059(5) -0.0006(5) 0.0069(5)
C82 0.0316(7) 0.0383(7) 0.0473(8) 0.0085(6) 0.0036(6) 0.0084(6)
C83 0.0393(8) 0.0442(8) 0.0610(10) 0.0013(7) 0.0066(7) 0.0156(7)
C84 0.0438(9) 0.0671(11) 0.0448(8) 0.0007(8) 0.0127(7) 0.0211(8)
C85 0.0431(8) 0.0668(10) 0.0406(8) 0.0176(7) 0.0122(6) 0.0178(8)
C86 0.0324(7) 0.0467(8) 0.0373(7) 0.0134(6) 0.0057(5) 0.0127(6)
C87 0.0299(6) 0.0349(7) 0.0244(6) 0.0045(5) 0.0030(5) 0.0106(5)
C88 0.0361(7) 0.0401(7) 0.0322(6) 0.0094(6) 0.0056(5) 0.0094(6)
C89 0.0332(7) 0.0507(9) 0.0362(7) 0.0039(6) 0.0055(6) 0.0026(6)
C90 0.0302(7) 0.0625(10) 0.0342(7) -0.0007(6) -0.0023(6) 0.0165(7)
C91 0.0422(8) 0.0520(8) 0.0354(7) 0.0082(6) 0.0012(6) 0.0245(7)
C92 0.0344(7) 0.0370(7) 0.0331(6) 0.0082(5) 0.0039(5) 0.0127(6)
O93 0.0375(6) 0.0699(8) 0.0423(6) 0.0138(5) 0.0020(5) 0.0142(5)

loop_
_atom_type_symbol
_atom_type_description
_atom_type_scat_dispersion_real
_atom_type_scat_dispersion_imag
_atom_type_scat_source
C C 0.0181 0.0091 'International Tables Vol C Tables 4.2.6.8 and 6.1.1.4'
H H 0.0000 0.0000 'International Tables Vol C Tables 4.2.6.8 and 6.1.1.4'
N N 0.0311 0.0180 'International Tables Vol C Tables 4.2.6.8 and 6.1.1.4'
O O 0.0492 0.0322 'International Tables Vol C Tables 4.2.6.8 and 6.1.1.4'

loop_
_geom_angle_atom_site_label_1
_geom_angle_atom_site_label_2
_geom_angle_atom_site_label_3
_geom_angle
_geom_angle_site_symmetry_1
_geom_angle_site_symmetry_3
_geom_angle_publ_flag
C2 N1 C6 115.95(12) . . ?
N1 C2 O7 113.28(12) . . ?
N3 C2 N1 127.78(13) . . ?
N3 C2 O7 118.94(13) . . ?
C2 N3 C4 115.88(12) . . ?
N3 C4 C5 121.92(12) . . ?
N3 C4 C19 114.80(12) . . ?
C5 C4 C19 123.29(11) . . ?
C4 C5 C6 116.60(12) . . ?
C4 C5 C10 122.57(12) . . ?
C6 C5 C10 120.72(12) . . ?
N1 C6 C5 121.75(13) . . ?
N1 C6 C9 116.02(13) . . ?
C5 C6 C9 122.23(13) . . ?
C2 O7 C8 117.09(12) . . ?
O7 C8 H8A 109.5 . . ?
O7 C8 H8B 109.5 . . ?
O7 C8 H8C 109.5 . . ?
H8A C8 H8B 109.5 . . ?
H8A C8 H8C 109.5 . . ?
H8B C8 H8C 109.5 . . ?
C6 C9 H9A 109.5 . . ?
C6 C9 H9B 109.5 . . ?
C6 C9 H9C 109.5 . . ?
H9A C9 H9B 109.5 . . ?
H9A C9 H9C 109.5 . . ?
H9B C9 H9C 109.5 . . ?
O11 C10 C5 121.52(12) . . ?
O11 C10 N12 124.14(12) . . ?
N12 C10 C5 114.28(11) . . ?
C10 N12 H12 117.3 . . ?
C10 N12 C13 125.40(11) . . ?
C13 N12 H12 117.3 . . ?
C14 C13 N12 121.33(12) . . ?
C18 C13 N12 118.64(12) . . ?
C18 C13 C14 119.99(12) . . ?
C13 C14 H14 120.3 . . ?
C15 C14 C13 119.48(14) . . ?
C15 C14 H14 120.3 . . ?
C14 C15 H15 119.6 . . ?
C16 C15 C14 120.71(15) . . ?
C16 C15 H15 119.6 . . ?
C15 C16 H16 120.3 . . ?
C17 C16 C15 119.43(14) . . ?
C17 C16 H16 120.3 . . ?
C16 C17 H17 119.7 . . ?
C16 C17 C18 120.52(14) . . ?
C18 C17 H17 119.7 . . ?
C13 C18 H18 120.1 . . ?
C17 C18 C13 119.84(14) . . ?
C17 C18 H18 120.1 . . ?
N20 C19 C4 116.23(12) . . ?
N20 C19 C24 123.19(12) . . ?
C24 C19 C4 120.56(12) . . ?
C19 N20 C21 118.19(11) . . ?
N20 C21 C22 122.18(12) . . ?
N20 C21 C25 114.97(11) . . ?
C22 C21 C25 122.80(12) . . ?
C21 C22 H22 120.5 . . ?
C23 C22 C21 118.94(13) . . ?
C23 C22 H22 120.5 . . ?
C22 C23 H23 120.4 . . ?
C24 C23 C22 119.21(13) . . ?
C24 C23 H23 120.4 . . ?
C19 C24 H24 120.9 . . ?
C23 C24 C19 118.25(13) . . ?
C23 C24 H24 120.9 . . ?
C26 C25 C21 120.97(11) . . ?
C26 C25 C30 121.27(12) . . ?
C30 C25 C21 117.72(11) . . ?
C25 C26 C35 124.41(15) . . ?
C25 C26 C35A 118.8(2) . . ?
C27 C26 C25 118.76(12) . . ?
C27 C26 C35 116.69(15) . . ?
C27 C26 C35A 122.5(2) . . ?
C28 C27 C26 120.48(12) . . ?
O31 C27 C26 116.05(12) . . ?
O31 C27 C28 123.44(12) . . ?
C27 C28 H28 120.2 . . ?
C29 C28 C27 119.61(12) . . ?
C29 C28 H28 120.2 . . ?
C28 C29 C30 122.11(12) . . ?
O33 C29 C28 117.32(12) . . ?
O33 C29 C30 120.56(12) . . ?
C25 C30 C41 122.83(12) . . ?
C29 C30 C25 117.55(12) . . ?
C29 C30 C41 119.31(12) . . ?
C27 O31 C32 117.39(11) . . ?
O31 C32 H32A 109.5 . . ?
O31 C32 H32B 109.5 . . ?
O31 C32 H32C 109.5 . . ?
H32A C32 H32B 109.5 . . ?
H32A C32 H32C 109.5 . . ?
H32B C32 H32C 109.5 . . ?
C29 O33 C34 112.50(11) . . ?
O33 C34 H34A 109.5 . . ?
O33 C34 H34B 109.5 . . ?
O33 C34 H34C 109.5 . . ?
H34A C34 H34B 109.5 . . ?
H34A C34 H34C 109.5 . . ?
H34B C34 H34C 109.5 . . ?
C40 C35 C26 120.13(19) . . ?
C40 C35 C36 120.0 . . ?
C36 C35 C26 119.86(19) . . ?
C35 C40 H40 120.0 . . ?
C39 C40 C35 120.0 . . ?
C39 C40 H40 120.0 . . ?
C40 C39 H39 120.0 . . ?
C40 C39 C38 120.0 . . ?
C38 C39 H39 120.0 . . ?
C39 C38 H38 120.0 . . ?
C37 C38 C39 120.0 . . ?
C37 C38 H38 120.0 . . ?
C38 C37 H37 120.0 . . ?
C38 C37 C36 120.0 . . ?
C36 C37 H37 120.0 . . ?
C35 C36 H36 120.0 . . ?
C37 C36 C35 120.0 . . ?
C37 C36 H36 120.0 . . ?
C40A C35A C26 118.9(3) . . ?
C40A C35A C36A 120.0 . . ?
C36A C35A C26 121.1(3) . . ?
C35A C40A H40A 120.0 . . ?
C35A C40A C39A 120.0 . . ?
C39A C40A H40A 120.0 . . ?
C40A C39A H39A 120.0 . . ?
C38A C39A C40A 120.0 . . ?
C38A C39A H39A 120.0 . . ?
C39A C38A H38A 120.0 . . ?
C37A C38A C39A 120.0 . . ?
C37A C38A H38A 120.0 . . ?
C38A C37A H37A 120.0 . . ?
C38A C37A C36A 120.0 . . ?
C36A C37A H37A 120.0 . . ?
C35A C36A H36A 120.0 . . ?
C37A C36A C35A 120.0 . . ?
C37A C36A H36A 120.0 . . ?
C42 C41 C30 118.14(13) . . ?
C46 C41 C30 123.64(13) . . ?
C46 C41 C42 118.18(13) . . ?
C41 C42 H42 119.5 . . ?
C43 C42 C41 120.99(16) . . ?
C43 C42 H42 119.5 . . ?
C42 C43 H43 119.8 . . ?
C44 C43 C42 120.40(17) . . ?
C44 C43 H43 119.8 . . ?
C43 C44 H44 120.4 . . ?
C43 C44 C45 119.29(16) . . ?
C45 C44 H44 120.4 . . ?
C44 C45 H45 119.7 . . ?
C44 C45 C46 120.60(18) . . ?
C46 C45 H45 119.7 . . ?
C41 C46 C45 120.52(16) . . ?
C41 C46 H46 119.7 . . ?
C45 C46 H46 119.7 . . ?
H93A C93 H93B 109.5 . . ?
H93A C93 H93C 109.5 . . ?
H93B C93 H93C 109.5 . . ?
C94 C93 H93A 109.5 . . ?
C94 C93 H93B 109.5 . . ?
C94 C93 H93C 109.5 . . ?
H93D C93A H93E 109.5 . . ?
H93D C93A H93F 109.5 . . ?
H93E C93A H93F 109.5 . . ?
C94A C93A H93D 109.5 . . ?
C94A C93A H93E 109.5 . . ?
C94A C93A H93F 109.5 . . ?
C93 C94 O96 96.6(9) . . ?
O95 C94 C93 141.7(11) . . ?
O95 C94 O96 121.6(5) . . ?
C93A C94A O96A 119.9(12) . . ?
O95A C94A C93A 137.9(11) . . ?
O95A C94A O96A 98.5(10) . . ?
C97 O96 C94 105.5(6) . . ?
C94A O96A C97A 101.2(10) . . ?
O96 C97 H97A 109.7 . . ?
O96 C97 H97B 109.7 . . ?
O96 C97 C98 109.8(7) . . ?
H97A C97 H97B 108.2 . . ?
C98 C97 H97A 109.7 . . ?
C98 C97 H97B 109.7 . . ?
O96A C97A H97C 112.5 . . ?
O96A C97A H97D 112.5 . . ?
H97C C97A H97D 110.0 . . ?
C98A C97A O96A 96.4(17) . . ?
C98A C97A H97C 112.5 . . ?
C98A C97A H97D 112.5 . . ?
C97 C98 H98A 109.5 . . ?
C97 C98 H98B 109.5 . . ?
C97 C98 H98C 109.5 . . ?
H98A C98 H98B 109.5 . . ?
H98A C98 H98C 109.5 . . ?
H98B C98 H98C 109.5 . . ?
C97A C98A H98D 109.5 . . ?
C97A C98A H98E 109.5 . . ?
C97A C98A H98F 109.5 . . ?
H98D C98A H98E 109.5 . . ?
H98D C98A H98F 109.5 . . ?
H98E C98A H98F 109.5 . . ?
C48 N47 C52 115.47(12) . . ?
N47 C48 O53 113.49(13) . . ?
N49 C48 N47 128.16(13) . . ?
N49 C48 O53 118.35(15) . . ?
C48 N49 C50 116.33(13) . . ?
N49 C50 C51 121.01(12) . . ?
N49 C50 C65 114.80(12) . . ?
C51 C50 C65 124.18(11) . . ?
C50 C51 C52 117.20(12) . . ?
C50 C51 C56 124.60(12) . . ?
C52 C51 C56 118.07(12) . . ?
N47 C52 C51 121.69(14) . . ?
N47 C52 C55 116.88(13) . . ?
C51 C52 C55 121.42(13) . . ?
C48 O53 C54 115.97(13) . . ?
O53 C54 H54A 109.5 . . ?
O53 C54 H54B 109.5 . . ?
O53 C54 H54C 109.5 . . ?
H54A C54 H54B 109.5 . . ?
H54A C54 H54C 109.5 . . ?
H54B C54 H54C 109.5 . . ?
C52 C55 H55A 109.5 . . ?
C52 C55 H55B 109.5 . . ?
C52 C55 H55C 109.5 . . ?
H55A C55 H55B 109.5 . . ?
H55A C55 H55C 109.5 . . ?
H55B C55 H55C 109.5 . . ?
O57 C56 C51 119.46(11) . . ?
O57 C56 N58 125.11(12) . . ?
N58 C56 C51 115.24(11) . . ?
C56 N58 H58 116.0 . . ?
C56 N58 C59 127.94(11) . . ?
C59 N58 H58 116.0 . . ?
C60 C59 N58 117.00(12) . . ?
C60 C59 C64 119.38(13) . . ?
C64 C59 N58 123.62(12) . . ?
C59 C60 H60 120.0 . . ?
C61 C60 C59 120.03(14) . . ?
C61 C60 H60 120.0 . . ?
C60 C61 H61 119.6 . . ?
C62 C61 C60 120.75(15) . . ?
C62 C61 H61 119.6 . . ?
C61 C62 H62 120.5 . . ?
C63 C62 C61 119.03(14) . . ?
C63 C62 H62 120.5 . . ?
C62 C63 H63 119.3 . . ?
C62 C63 C64 121.38(16) . . ?
C64 C63 H63 119.3 . . ?
C59 C64 H64 120.3 . . ?
C63 C64 C59 119.43(14) . . ?
C63 C64 H64 120.3 . . ?
N66 C65 C50 116.49(11) . . ?
N66 C65 C70 122.42(13) . . ?
C70 C65 C50 121.07(12) . . ?
C67 N66 C65 118.49(11) . . ?
N66 C67 C68 122.44(11) . . ?
N66 C67 C71 115.75(11) . . ?
C68 C67 C71 121.78(11) . . ?
C67 C68 H68 120.7 . . ?
C69 C68 C67 118.63(13) . . ?
C69 C68 H68 120.7 . . ?
C68 C69 H69 120.2 . . ?
C70 C69 C68 119.54(14) . . ?
C70 C69 H69 120.2 . . ?
C65 C70 H70 120.8 . . ?
C69 C70 C65 118.45(13) . . ?
C69 C70 H70 120.8 . . ?
C72 C71 C67 119.41(11) . . ?
C76 C71 C67 118.62(11) . . ?
C76 C71 C72 121.97(11) . . ?
C71 C72 C81 122.13(11) . . ?
C73 C72 C71 117.67(11) . . ?
C73 C72 C81 119.99(11) . . ?
C74 C73 C72 121.41(12) . . ?
O77 C73 C72 115.49(11) . . ?
O77 C73 C74 123.10(11) . . ?
C73 C74 H74 120.3 . . ?
C73 C74 C75 119.49(11) . . ?
C75 C74 H74 120.3 . . ?
C74 C75 C76 121.28(12) . . ?
O79 C75 C74 122.57(11) . . ?
O79 C75 C76 116.12(11) . . ?
C71 C76 C87 121.79(11) . . ?
C75 C76 C71 117.90(11) . . ?
C75 C76 C87 120.30(11) . . ?
C73 O77 C78 117.85(11) . . ?
O77 C78 H78A 109.5 . . ?
O77 C78 H78B 109.5 . . ?
O77 C78 H78C 109.5 . . ?
H78A C78 H78B 109.5 . . ?
H78A C78 H78C 109.5 . . ?
H78B C78 H78C 109.5 . . ?
C75 O79 C80 118.37(11) . . ?
O79 C80 H80A 109.5 . . ?
O79 C80 H80B 109.5 . . ?
O79 C80 H80C 109.5 . . ?
H80A C80 H80B 109.5 . . ?
H80A C80 H80C 109.5 . . ?
H80B C80 H80C 109.5 . . ?
C82 C81 C72 118.80(12) . . ?
C86 C81 C72 122.57(12) . . ?
C86 C81 C82 118.63(13) . . ?
C81 C82 H82 119.6 . . ?
C83 C82 C81 120.87(14) . . ?
C83 C82 H82 119.6 . . ?
C82 C83 H83 119.9 . . ?
C84 C83 C82 120.11(15) . . ?
C84 C83 H83 119.9 . . ?
C83 C84 H84 120.1 . . ?
C85 C84 C83 119.73(14) . . ?
C85 C84 H84 120.1 . . ?
C84 C85 H85 119.7 . . ?
C84 C85 C86 120.68(15) . . ?
C86 C85 H85 119.7 . . ?
C81 C86 H86 120.0 . . ?
C85 C86 C81 119.97(14) . . ?
C85 C86 H86 120.0 . . ?
C88 C87 C76 120.53(12) . . ?
C92 C87 C76 121.12(12) . . ?
C92 C87 C88 118.34(12) . . ?
C87 C88 H88 119.6 . . ?
C89 C88 C87 120.70(13) . . ?
C89 C88 H88 119.6 . . ?
C88 C89 H89 119.8 . . ?
C90 C89 C88 120.46(14) . . ?
C90 C89 H89 119.8 . . ?
C89 C90 H90 120.4 . . ?
C91 C90 C89 119.21(13) . . ?
C91 C90 H90 120.4 . . ?
C90 C91 H91 119.7 . . ?
C90 C91 C92 120.66(14) . . ?
C92 C91 H91 119.7 . . ?
C87 C92 H92 119.7 . . ?
C91 C92 C87 120.63(13) . . ?
C91 C92 H92 119.7 . . ?
H93G O93 H93H 110.1(19) . . ?

loop_
_geom_bond_atom_site_label_1
_geom_bond_atom_site_label_2
_geom_bond_distance
_geom_bond_site_symmetry_2
_geom_bond_publ_flag
N1 C2 1.333(2) . ?
N1 C6 1.3356(19) . ?
C2 N3 1.3239(19) . ?
C2 O7 1.3417(17) . ?
N3 C4 1.3453(17) . ?
C4 C5 1.390(2) . ?
C4 C19 1.4907(19) . ?
C5 C6 1.4046(19) . ?
C5 C10 1.5077(18) . ?
C6 C9 1.499(2) . ?
O7 C8 1.432(2) . ?
C8 H8A 0.9800 . ?
C8 H8B 0.9800 . ?
C8 H8C 0.9800 . ?
C9 H9A 0.9800 . ?
C9 H9B 0.9800 . ?
C9 H9C 0.9800 . ?
C10 O11 1.2269(16) . ?
C10 N12 1.3472(17) . ?
N12 H12 0.8800 . ?
N12 C13 1.4198(16) . ?
C13 C14 1.3882(19) . ?
C13 C18 1.385(2) . ?
C14 H14 0.9500 . ?
C14 C15 1.385(2) . ?
C15 H15 0.9500 . ?
C15 C16 1.383(2) . ?
C16 H16 0.9500 . ?
C16 C17 1.380(2) . ?
C17 H17 0.9500 . ?
C17 C18 1.385(2) . ?
C18 H18 0.9500 . ?
C19 N20 1.3373(17) . ?
C19 C24 1.387(2) . ?
N20 C21 1.3403(17) . ?
C21 C22 1.389(2) . ?
C21 C25 1.4968(17) . ?
C22 H22 0.9500 . ?
C22 C23 1.384(2) . ?
C23 H23 0.9500 . ?
C23 C24 1.381(2) . ?
C24 H24 0.9500 . ?
C25 C26 1.4034(18) . ?
C25 C30 1.4090(18) . ?
C26 C27 1.4019(18) . ?
C26 C35 1.525(3) . ?
C26 C35A 1.479(4) . ?
C27 C28 1.3859(19) . ?
C27 O31 1.3656(16) . ?
C28 H28 0.9500 . ?
C28 C29 1.3857(19) . ?
C29 C30 1.3899(19) . ?
C29 O33 1.3814(16) . ?
C30 C41 1.5015(18) . ?
O31 C32 1.4268(17) . ?
C32 H32A 0.9800 . ?
C32 H32B 0.9800 . ?
C32 H32C 0.9800 . ?
O33 C34 1.437(2) . ?
C34 H34A 0.9800 . ?
C34 H34B 0.9800 . ?
C34 H34C 0.9800 . ?
C35 C40 1.3900 . ?
C35 C36 1.3900 . ?
C40 H40 0.9500 . ?
C40 C39 1.3900 . ?
C39 H39 0.9500 . ?
C39 C38 1.3900 . ?
C38 H38 0.9500 . ?
C38 C37 1.3900 . ?
C37 H37 0.9500 . ?
C37 C36 1.3900 . ?
C36 H36 0.9500 . ?
C35A C40A 1.3900 . ?
C35A C36A 1.3900 . ?
C40A H40A 0.9500 . ?
C40A C39A 1.3900 . ?
C39A H39A 0.9500 . ?
C39A C38A 1.3900 . ?
C38A H38A 0.9500 . ?
C38A C37A 1.3900 . ?
C37A H37A 0.9500 . ?
C37A C36A 1.3900 . ?
C36A H36A 0.9500 . ?
C41 C42 1.387(2) . ?
C41 C46 1.383(2) . ?
C42 H42 0.9500 . ?
C42 C43 1.383(2) . ?
C43 H43 0.9500 . ?
C43 C44 1.366(3) . ?
C44 H44 0.9500 . ?
C44 C45 1.379(3) . ?
C45 H45 0.9500 . ?
C45 C46 1.384(2) . ?
C46 H46 0.9500 . ?
C93 H93A 0.9800 . ?
C93 H93B 0.9800 . ?
C93 H93C 0.9800 . ?
C93 C94 1.336(10) . ?
C93A H93D 0.9800 . ?
C93A H93E 0.9800 . ?
C93A H93F 0.9800 . ?
C93A C94A 1.364(11) . ?
C94 O95 1.186(6) . ?
C94 O96 1.536(10) . ?
C94A O95A 1.195(8) . ?
C94A O96A 1.462(16) . ?
O96 C97 1.423(8) . ?
O96A C97A 1.524(17) . ?
C97 H97A 0.9900 . ?
C97 H97B 0.9900 . ?
C97 C98 1.514(12) . ?
C97A H97C 0.9900 . ?
C97A H97D 0.9900 . ?
C97A C98A 1.46(2) . ?
C98 H98A 0.9800 . ?
C98 H98B 0.9800 . ?
C98 H98C 0.9800 . ?
C98A H98D 0.9800 . ?
C98A H98E 0.9800 . ?
C98A H98F 0.9800 . ?
N47 C48 1.333(2) . ?
N47 C52 1.3368(19) . ?
C48 N49 1.317(2) . ?
C48 O53 1.3485(17) . ?
N49 C50 1.3494(17) . ?
C50 C51 1.388(2) . ?
C50 C65 1.4900(19) . ?
C51 C52 1.406(2) . ?
C51 C56 1.5090(18) . ?
C52 C55 1.495(2) . ?
O53 C54 1.432(2) . ?
C54 H54A 0.9800 . ?
C54 H54B 0.9800 . ?
C54 H54C 0.9800 . ?
C55 H55A 0.9800 . ?
C55 H55B 0.9800 . ?
C55 H55C 0.9800 . ?
C56 O57 1.2298(16) . ?
C56 N58 1.3461(17) . ?
N58 H58 0.8800 . ?
N58 C59 1.4154(17) . ?
C59 C60 1.3896(19) . ?
C59 C64 1.390(2) . ?
C60 H60 0.9500 . ?
C60 C61 1.383(2) . ?
C61 H61 0.9500 . ?
C61 C62 1.379(3) . ?
C62 H62 0.9500 . ?
C62 C63 1.374(2) . ?
C63 H63 0.9500 . ?
C63 C64 1.384(2) . ?
C64 H64 0.9500 . ?
C65 N66 1.3403(16) . ?
C65 C70 1.390(2) . ?
N66 C67 1.3376(17) . ?
C67 C68 1.3858(19) . ?
C67 C71 1.5020(16) . ?
C68 H68 0.9500 . ?
C68 C69 1.380(2) . ?
C69 H69 0.9500 . ?
C69 C70 1.378(2) . ?
C70 H70 0.9500 . ?
C71 C72 1.4037(18) . ?
C71 C76 1.4018(17) . ?
C72 C73 1.4028(17) . ?
C72 C81 1.4962(18) . ?
C73 C74 1.3848(19) . ?
C73 O77 1.3711(16) . ?
C74 H74 0.9500 . ?
C74 C75 1.3909(19) . ?
C75 C76 1.3992(18) . ?
C75 O79 1.3684(16) . ?
C76 C87 1.4935(17) . ?
O77 C78 1.4270(16) . ?
C78 H78A 0.9800 . ?
C78 H78B 0.9800 . ?
C78 H78C 0.9800 . ?
O79 C80 1.4082(17) . ?
C80 H80A 0.9800 . ?
C80 H80B 0.9800 . ?
C80 H80C 0.9800 . ?
C81 C82 1.393(2) . ?
C81 C86 1.3920(19) . ?
C82 H82 0.9500 . ?
C82 C83 1.381(2) . ?
C83 H83 0.9500 . ?
C83 C84 1.377(3) . ?
C84 H84 0.9500 . ?
C84 C85 1.377(3) . ?
C85 H85 0.9500 . ?
C85 C86 1.389(2) . ?
C86 H86 0.9500 . ?
C87 C88 1.3933(19) . ?
C87 C92 1.3928(19) . ?
C88 H88 0.9500 . ?
C88 C89 1.388(2) . ?
C89 H89 0.9500 . ?
C89 C90 1.384(2) . ?
C90 H90 0.9500 . ?
C90 C91 1.381(2) . ?
C91 H91 0.9500 . ?
C91 C92 1.388(2) . ?
C92 H92 0.9500 . ?
O93 H93G 0.889(16) . ?
O93 H93H 0.864(15) . ?

loop_
_geom_torsion_atom_site_label_1
_geom_torsion_atom_site_label_2
_geom_torsion_atom_site_label_3
_geom_torsion_atom_site_label_4
_geom_torsion
_geom_torsion_site_symmetry_1
_geom_torsion_site_symmetry_2
_geom_torsion_site_symmetry_3
_geom_torsion_site_symmetry_4
_geom_torsion_publ_flag
N1 C2 N3 C4 -2.7(2) . . . . ?
N1 C2 O7 C8 -177.74(14) . . . . ?
C2 N1 C6 C5 0.5(2) . . . . ?
C2 N1 C6 C9 -178.50(14) . . . . ?
C2 N3 C4 C5 -0.34(19) . . . . ?
C2 N3 C4 C19 -179.82(12) . . . . ?
N3 C2 O7 C8 2.0(2) . . . . ?
N3 C4 C5 C6 3.01(19) . . . . ?
N3 C4 C5 C10 179.29(12) . . . . ?
N3 C4 C19 N20 149.93(12) . . . . ?
N3 C4 C19 C24 -28.27(18) . . . . ?
C4 C5 C6 N1 -3.1(2) . . . . ?
C4 C5 C6 C9 175.87(14) . . . . ?
C4 C5 C10 O11 -73.74(18) . . . . ?
C4 C5 C10 N12 108.90(14) . . . . ?
C4 C19 N20 C21 -176.97(11) . . . . ?
C4 C19 C24 C23 178.58(13) . . . . ?
C5 C4 C19 N20 -29.54(18) . . . . ?
C5 C4 C19 C24 152.26(14) . . . . ?
C5 C10 N12 C13 -175.64(12) . . . . ?
C6 N1 C2 N3 2.6(2) . . . . ?
C6 N1 C2 O7 -177.66(13) . . . . ?
C6 C5 C10 O11 102.38(16) . . . . ?
C6 C5 C10 N12 -74.97(16) . . . . ?
O7 C2 N3 C4 177.57(12) . . . . ?
C10 C5 C6 N1 -179.47(13) . . . . ?
C10 C5 C6 C9 -0.5(2) . . . . ?
C10 N12 C13 C14 38.17(19) . . . . ?
C10 N12 C13 C18 -144.07(13) . . . . ?
O11 C10 N12 C13 7.1(2) . . . . ?
N12 C13 C14 C15 179.30(13) . . . . ?
N12 C13 C18 C17 -179.35(12) . . . . ?
C13 C14 C15 C16 -0.3(2) . . . . ?
C14 C13 C18 C17 -1.6(2) . . . . ?
C14 C15 C16 C17 -0.9(2) . . . . ?
C15 C16 C17 C18 0.9(2) . . . . ?
C16 C17 C18 C13 0.3(2) . . . . ?
C18 C13 C14 C15 1.6(2) . . . . ?
C19 C4 C5 C6 -177.55(12) . . . . ?
C19 C4 C5 C10 -1.3(2) . . . . ?
C19 N20 C21 C22 -2.12(19) . . . . ?
C19 N20 C21 C25 175.31(11) . . . . ?
N20 C19 C24 C23 0.5(2) . . . . ?
N20 C21 C22 C23 1.4(2) . . . . ?
N20 C21 C25 C26 117.68(13) . . . . ?
N20 C21 C25 C30 -60.17(16) . . . . ?
C21 C22 C23 C24 0.4(2) . . . . ?
C21 C25 C26 C27 -177.16(12) . . . . ?
C21 C25 C26 C35 -1.6(2) . . . . ?
C21 C25 C26 C35A 1.4(3) . . . . ?
C21 C25 C30 C29 173.55(12) . . . . ?
C21 C25 C30 C41 -12.80(19) . . . . ?
C22 C21 C25 C26 -64.92(18) . . . . ?
C22 C21 C25 C30 117.24(15) . . . . ?
C22 C23 C24 C19 -1.3(2) . . . . ?
C24 C19 N20 C21 1.2(2) . . . . ?
C25 C21 C22 C23 -175.87(13) . . . . ?
C25 C26 C27 C28 2.9(2) . . . . ?
C25 C26 C27 O31 -179.19(12) . . . . ?
C25 C26 C35 C40 -92.7(2) . . . . ?
C25 C26 C35 C36 86.6(2) . . . . ?
C25 C26 C35A C40A -66.0(4) . . . . ?
C25 C26 C35A C36A 114.4(4) . . . . ?
C25 C30 C41 C42 -94.20(16) . . . . ?
C25 C30 C41 C46 88.12(18) . . . . ?
C26 C25 C30 C29 -4.28(19) . . . . ?
C26 C25 C30 C41 169.37(12) . . . . ?
C26 C27 C28 C29 -2.5(2) . . . . ?
C26 C27 O31 C32 -178.65(13) . . . . ?
C26 C35 C40 C39 179.3(2) . . . . ?
C26 C35 C36 C37 -179.3(2) . . . . ?
C26 C35A C40A C39A -179.6(4) . . . . ?
C26 C35A C36A C37A 179.6(4) . . . . ?
C27 C26 C35 C40 82.9(3) . . . . ?
C27 C26 C35 C36 -97.8(2) . . . . ?
C27 C26 C35A C40A 112.5(4) . . . . ?
C27 C26 C35A C36A -67.1(5) . . . . ?
C27 C28 C29 C30 -1.4(2) . . . . ?
C27 C28 C29 O33 179.64(12) . . . . ?
C28 C27 O31 C32 -0.8(2) . . . . ?
C28 C29 C30 C25 4.7(2) . . . . ?
C28 C29 C30 C41 -169.19(13) . . . . ?
C28 C29 O33 C34 -102.25(15) . . . . ?
C29 C30 C41 C42 79.34(18) . . . . ?
C29 C30 C41 C46 -98.34(17) . . . . ?
C30 C25 C26 C27 0.61(19) . . . . ?
C30 C25 C26 C35 176.14(17) . . . . ?
C30 C25 C26 C35A 179.2(2) . . . . ?
C30 C29 O33 C34 78.74(17) . . . . ?
C30 C41 C42 C43 -176.35(15) . . . . ?
C30 C41 C46 C45 176.73(15) . . . . ?
O31 C27 C28 C29 179.68(13) . . . . ?
O33 C29 C30 C25 -176.34(12) . . . . ?
O33 C29 C30 C41 9.8(2) . . . . ?
C35 C26 C27 C28 -173.01(16) . . . . ?
C35 C26 C27 O31 4.9(2) . . . . ?
C35 C40 C39 C38 0.0 . . . . ?
C40 C35 C36 C37 0.0 . . . . ?
C40 C39 C38 C37 0.0 . . . . ?
C39 C38 C37 C36 0.0 . . . . ?
C38 C37 C36 C35 0.0 . . . . ?
C36 C35 C40 C39 0.0 . . . . ?
C35A C26 C27 C28 -175.6(2) . . . . ?
C35A C26 C27 O31 2.3(3) . . . . ?
C35A C40A C39A C38A 0.0 . . . . ?
C40A C35A C36A C37A 0.0 . . . . ?
C40A C39A C38A C37A 0.0 . . . . ?
C39A C38A C37A C36A 0.0 . . . . ?
C38A C37A C36A C35A 0.0 . . . . ?
C36A C35A C40A C39A 0.0 . . . . ?
C41 C42 C43 C44 -0.8(3) . . . . ?
C42 C41 C46 C45 -0.9(2) . . . . ?
C42 C43 C44 C45 -0.5(3) . . . . ?
C43 C44 C45 C46 1.0(3) . . . . ?
C44 C45 C46 C41 -0.3(3) . . . . ?
C46 C41 C42 C43 1.5(2) . . . . ?
C93 C94 O96 C97 -178.6(6) . . . . ?
C93A C94A O96A C97A -98(2) . . . . ?
C94 O96 C97 C98 167.4(6) . . . . ?
C94A O96A C97A C98A -152.2(14) . . . . ?
O95 C94 O96 C97 3.9(7) . . . . ?
O95A C94A O96A C97A 64.2(16) . . . . ?
N47 C48 N49 C50 -3.1(2) . . . . ?
N47 C48 O53 C54 177.86(14) . . . . ?
C48 N47 C52 C51 -0.1(2) . . . . ?
C48 N47 C52 C55 -179.09(14) . . . . ?
C48 N49 C50 C51 -0.33(19) . . . . ?
C48 N49 C50 C65 178.59(12) . . . . ?
N49 C48 O53 C54 -2.1(2) . . . . ?
N49 C50 C51 C52 3.01(19) . . . . ?
N49 C50 C51 C56 -172.58(12) . . . . ?
N49 C50 C65 N66 173.59(11) . . . . ?
N49 C50 C65 C70 -7.5(2) . . . . ?
C50 C51 C52 N47 -2.8(2) . . . . ?
C50 C51 C52 C55 176.16(14) . . . . ?
C50 C51 C56 O57 93.27(16) . . . . ?
C50 C51 C56 N58 -91.44(16) . . . . ?
C50 C65 N66 C67 178.24(11) . . . . ?
C50 C65 C70 C69 -177.79(15) . . . . ?
C51 C50 C65 N66 -7.53(19) . . . . ?
C51 C50 C65 C70 171.36(14) . . . . ?
C51 C56 N58 C59 174.31(12) . . . . ?
C52 N47 C48 N49 3.3(2) . . . . ?
C52 N47 C48 O53 -176.63(13) . . . . ?
C52 C51 C56 O57 -82.29(16) . . . . ?
C52 C51 C56 N58 93.00(15) . . . . ?
O53 C48 N49 C50 176.81(13) . . . . ?
C56 C51 C52 N47 173.08(13) . . . . ?
C56 C51 C52 C55 -8.0(2) . . . . ?
C56 N58 C59 C60 -178.51(13) . . . . ?
C56 N58 C59 C64 0.5(2) . . . . ?
O57 C56 N58 C59 -10.7(2) . . . . ?
N58 C59 C60 C61 -179.93(13) . . . . ?
N58 C59 C64 C63 -179.36(14) . . . . ?
C59 C60 C61 C62 -1.0(2) . . . . ?
C60 C59 C64 C63 -0.4(2) . . . . ?
C60 C61 C62 C63 0.3(3) . . . . ?
C61 C62 C63 C64 0.3(3) . . . . ?
C62 C63 C64 C59 -0.3(3) . . . . ?
C64 C59 C60 C61 1.0(2) . . . . ?
C65 C50 C51 C52 -175.80(12) . . . . ?
C65 C50 C51 C56 8.6(2) . . . . ?
C65 N66 C67 C68 -0.81(19) . . . . ?
C65 N66 C67 C71 -178.91(11) . . . . ?
N66 C65 C70 C69 1.0(3) . . . . ?
N66 C67 C68 C69 1.8(2) . . . . ?
N66 C67 C71 C72 -77.65(15) . . . . ?
N66 C67 C71 C76 103.08(13) . . . . ?
C67 C68 C69 C70 -1.3(3) . . . . ?
C67 C71 C72 C73 175.01(11) . . . . ?
C67 C71 C72 C81 -10.22(18) . . . . ?
C67 C71 C76 C75 -177.60(11) . . . . ?
C67 C71 C76 C87 3.68(18) . . . . ?
C68 C67 C71 C72 104.23(15) . . . . ?
C68 C67 C71 C76 -75.05(17) . . . . ?
C68 C69 C70 C65 0.0(3) . . . . ?
C70 C65 N66 C67 -0.6(2) . . . . ?
C71 C67 C68 C69 179.79(14) . . . . ?
C71 C72 C73 C74 3.43(18) . . . . ?
C71 C72 C73 O77 -176.77(11) . . . . ?
C71 C72 C81 C82 -108.92(14) . . . . ?
C71 C72 C81 C86 69.96(17) . . . . ?
C71 C76 C87 C88 116.94(14) . . . . ?
C71 C76 C87 C92 -62.36(17) . . . . ?
C72 C71 C76 C75 3.15(18) . . . . ?
C72 C71 C76 C87 -175.57(11) . . . . ?
C72 C73 C74 C75 1.39(19) . . . . ?
C72 C73 O77 C78 174.26(12) . . . . ?
C72 C81 C82 C83 178.17(13) . . . . ?
C72 C81 C86 C85 -178.19(13) . . . . ?
C73 C72 C81 C82 65.74(16) . . . . ?
C73 C72 C81 C86 -115.38(14) . . . . ?
C73 C74 C75 C76 -4.2(2) . . . . ?
C73 C74 C75 O79 177.87(12) . . . . ?
C74 C73 O77 C78 -5.94(19) . . . . ?
C74 C75 C76 C71 1.91(19) . . . . ?
C74 C75 C76 C87 -179.35(12) . . . . ?
C74 C75 O79 C80 -20.5(2) . . . . ?
C75 C76 C87 C88 -61.75(17) . . . . ?
C75 C76 C87 C92 118.95(14) . . . . ?
C76 C71 C72 C73 -5.75(18) . . . . ?
C76 C71 C72 C81 169.03(12) . . . . ?
C76 C75 O79 C80 161.45(14) . . . . ?
C76 C87 C88 C89 -179.21(12) . . . . ?
C76 C87 C92 C91 179.12(12) . . . . ?
O77 C73 C74 C75 -178.40(12) . . . . ?
O79 C75 C76 C71 -179.99(11) . . . . ?
O79 C75 C76 C87 -1.25(18) . . . . ?
C81 C72 C73 C74 -171.47(12) . . . . ?
C81 C72 C73 O77 8.34(17) . . . . ?
C81 C82 C83 C84 0.3(2) . . . . ?
C82 C81 C86 C85 0.7(2) . . . . ?
C82 C83 C84 C85 0.2(2) . . . . ?
C83 C84 C85 C86 -0.3(3) . . . . ?
C84 C85 C86 C81 -0.2(2) . . . . ?
C86 C81 C82 C83 -0.8(2) . . . . ?
C87 C88 C89 C90 -0.1(2) . . . . ?
C88 C87 C92 C91 -0.19(19) . . . . ?
C88 C89 C90 C91 0.1(2) . . . . ?
C89 C90 C91 C92 -0.2(2) . . . . ?
C90 C91 C92 C87 0.2(2) . . . . ?
C92 C87 C88 C89 0.10(19) . . . . ?
